data_4330541
loop_
_publ_author_name
'Shae Anne Vaughn'
'Bryan C. Chakoumakos'
'Radu Custelcean'
'Joanne O. Ramey'
'Mark D. Smith'
'Lynn A. Boatner'
'Hans-Conrad zur Loye'

_publ_contact_author 'Bryan C. Chakoumakos'
_publ_contact_author_email kou@ornl.gov
_publ_section_title
;
 New Family of Cerium Halide Based Materials: CeX3.ROH Compounds
 Containing Planes, Chains, and Tetradecanuclear Rings
;
_journal_name_full 'Inorganic Chemistry'
_journal_page_first 10503
_journal_page_last 10511
_journal_paper_doi 10.1021/ic3003349
_journal_volume 51
_journal_year 2012
_chemical_formula_moiety 'C8 H22 Ce Cl3 O3'
_chemical_formula_sum 'C8 H22 Ce Cl3 O3'
_chemical_formula_weight 412.73
_chemical_name_common CeCl3(secBuOH)2(H2O)
_chemical_name_systematic
;
 ?
;
_space_group_IT_number 2
_symmetry_cell_setting triclinic
_symmetry_space_group_name_Hall '-P 1'
_symmetry_space_group_name_H-M 'P -1'
_atom_sites_solution_hydrogens geom
_atom_sites_solution_primary direct
_atom_sites_solution_secondary difmap
_audit_creation_method SHELXL-97
_cell_angle_alpha 70.6260(10)
_cell_angle_beta 78.7400(10)
_cell_angle_gamma 77.5950(10)
_cell_formula_units_Z 2
_cell_length_a 5.7157(5)
_cell_length_b 11.3696(9)
_cell_length_c 13.3140(11)
_cell_measurement_temperature 173(2)
_cell_volume 789.91(11)
_computing_structure_refinement 'SHELXL-97 (Sheldrick, 1997)'
_computing_structure_solution 'SHELXS-97 (Sheldrick, 1990)'
_diffrn_ambient_temperature 173(2)
_diffrn_measured_fraction_theta_full 0.992
_diffrn_measured_fraction_theta_max 0.992
_diffrn_measurement_device_type 'Bruker PLATFORM three-circle diffractometer'
_diffrn_measurement_method '4K APEX CCD detector'
_diffrn_radiation_monochromator graphite
_diffrn_radiation_source 'fine-focus sealed tube'
_diffrn_radiation_type MoK\a
_diffrn_radiation_wavelength 0.71073
_diffrn_reflns_av_R_equivalents 0.0196
_diffrn_reflns_av_sigmaI/netI 0.0223
_diffrn_reflns_limit_h_max 7
_diffrn_reflns_limit_h_min -7
_diffrn_reflns_limit_k_max 15
_diffrn_reflns_limit_k_min -14
_diffrn_reflns_limit_l_max 17
_diffrn_reflns_limit_l_min -17
_diffrn_reflns_number 10007
_diffrn_reflns_theta_full 28.34
_diffrn_reflns_theta_max 28.34
_diffrn_reflns_theta_min 2.88
_exptl_absorpt_coefficient_mu 3.377
_exptl_absorpt_correction_T_max 0.8768
_exptl_absorpt_correction_T_min 0.3602
_exptl_absorpt_correction_type multi-scan
_exptl_absorpt_process_details SADABS
_exptl_crystal_colour colorless
_exptl_crystal_density_diffrn 1.735
_exptl_crystal_description plate
_exptl_crystal_F_000 406
_exptl_crystal_size_max 0.38
_exptl_crystal_size_mid 0.10
_exptl_crystal_size_min 0.04
_refine_diff_density_max 1.072
_refine_diff_density_min -0.636
_refine_diff_density_rms 0.102
_refine_ls_extinction_method none
_refine_ls_goodness_of_fit_ref 1.048
_refine_ls_hydrogen_treatment mixed
_refine_ls_matrix_type full
_refine_ls_number_parameters 150
_refine_ls_number_reflns 3914
_refine_ls_number_restraints 0
_refine_ls_restrained_S_all 1.048
_refine_ls_R_factor_all 0.0240
_refine_ls_R_factor_gt 0.0228
_refine_ls_shift/su_max 0.002
_refine_ls_shift/su_mean 0.000
_refine_ls_structure_factor_coef Fsqd
_refine_ls_weighting_details 'calc w=1/[\s^2^(Fo^2^)+(0.0306P)^2^+1.0026P] where P=(Fo^2^+2Fc^2^)/3'
_refine_ls_weighting_scheme calc
_refine_ls_wR_factor_gt 0.0588
_refine_ls_wR_factor_ref 0.0595
_reflns_number_gt 3755
_reflns_number_total 3914
_reflns_threshold_expression >2sigma(I)
_cod_data_source_file ic3003349_si_002_6.cif
_cod_data_source_block 6
_cod_database_code 4330541

loop_
_symmetry_equiv_pos_as_xyz
'x, y, z'
'-x, -y, -z'

loop_
_atom_site_label
_atom_site_type_symbol
_atom_site_fract_x
_atom_site_fract_y
_atom_site_fract_z
_atom_site_U_iso_or_equiv
_atom_site_adp_type
_atom_site_occupancy
_atom_site_symmetry_multiplicity
_atom_site_calc_flag
_atom_site_refinement_flags
Ce1 Ce 0.17945(2) 0.658121(12) 0.034064(11) 0.02044(5) Uani 1 1 d .
Cl1 Cl 0.28609(10) 0.40284(5) 0.02451(5) 0.02300(12) Uani 1 1 d .
O1 O 0.3632(4) 0.85435(19) -0.04961(19) 0.0317(5) Uani 1 1 d .
C1 C 0.3082(10) 0.7787(4) -0.2561(3) 0.0608(11) Uani 1 1 d .
H1 H 0.3844 0.8375 -0.2359 0.073 Uiso 1 1 calc R
Cl2 Cl -0.09574(12) 0.53546(7) 0.22383(5) 0.02949(14) Uani 1 1 d .
O2 O 0.2227(4) 0.6855(2) -0.15953(17) 0.0321(4) Uani 1 1 d .
C2 C 0.0828(17) 0.8527(7) -0.3085(5) 0.135(4) Uani 1 1 d .
H2A H -0.0380 0.8925 -0.2602 0.162 Uiso 1 1 calc R
H2B H 0.0064 0.8003 -0.3348 0.162 Uiso 1 1 calc R
Cl3 Cl -0.17214(12) 0.86605(7) 0.03211(8) 0.04019(19) Uani 1 1 d .
O3 O 0.3716(4) 0.6703(2) 0.17967(18) 0.0332(5) Uani 1 1 d .
C3 C 0.214(4) 0.952(2) -0.4025(18) 0.397(14) Uiso 1 1 d .
H3A H 0.0958 1.0107 -0.4473 0.595 Uiso 1 1 calc R
H3B H 0.3363 0.9080 -0.4462 0.595 Uiso 1 1 calc R
H3C H 0.2928 0.9989 -0.3725 0.595 Uiso 1 1 calc R
C4 C 0.4954(10) 0.7149(6) -0.3284(4) 0.0772(15) Uani 1 1 d .
H4A H 0.6321 0.6671 -0.2897 0.116 Uiso 1 1 calc R
H4B H 0.5526 0.7793 -0.3932 0.116 Uiso 1 1 calc R
H4C H 0.4218 0.6573 -0.3488 0.116 Uiso 1 1 calc R
C5 C 0.2547(6) 0.7222(3) 0.2672(3) 0.0414(7) Uani 1 1 d .
H5 H 0.0784 0.7468 0.2603 0.050 Uiso 1 1 calc R
C6 C 0.2793(7) 0.6213(4) 0.3734(3) 0.0462(8) Uani 1 1 d .
H6A H 0.4484 0.6052 0.3879 0.055 Uiso 1 1 calc R
H6B H 0.2427 0.5420 0.3691 0.055 Uiso 1 1 calc R
C7 C 0.1123(12) 0.6579(6) 0.4651(4) 0.0857(17) Uani 1 1 d .
H7A H 0.1576 0.7319 0.4739 0.129 Uiso 1 1 calc R
H7B H 0.1257 0.5873 0.5315 0.129 Uiso 1 1 calc R
H7C H -0.0548 0.6781 0.4493 0.129 Uiso 1 1 calc R
H7 H 0.167(7) 0.631(4) -0.175(3) 0.042(10) Uiso 1 1 d .
C8 C 0.3482(10) 0.8388(5) 0.2567(4) 0.0710(13) Uani 1 1 d .
H8A H 0.5194 0.8173 0.2664 0.107 Uiso 1 1 calc R
H8B H 0.2564 0.8771 0.3115 0.107 Uiso 1 1 calc R
H8C H 0.3303 0.8989 0.1851 0.107 Uiso 1 1 calc R
H8 H 0.481(9) 0.859(4) -0.037(4) 0.057(14) Uiso 1 1 d .
H10 H 0.279(9) 0.926(5) -0.050(4) 0.065(14) Uiso 1 1 d .
H13 H 0.491(9) 0.648(5) 0.183(4) 0.065(16) Uiso 1 1 d .

loop_
_atom_site_aniso_label
_atom_site_aniso_U_11
_atom_site_aniso_U_22
_atom_site_aniso_U_33
_atom_site_aniso_U_23
_atom_site_aniso_U_13
_atom_site_aniso_U_12
Ce1 0.01720(8) 0.01595(8) 0.02897(9) -0.00913(6) -0.00340(5) -0.00034(5)
Cl1 0.0186(3) 0.0177(3) 0.0337(3) -0.0106(2) -0.0040(2) 0.0000(2)
O1 0.0229(9) 0.0180(9) 0.0560(14) -0.0144(9) -0.0067(9) -0.0007(8)
C1 0.102(4) 0.042(2) 0.0400(19) -0.0024(16) -0.008(2) -0.031(2)
Cl2 0.0273(3) 0.0338(3) 0.0292(3) -0.0103(3) -0.0029(2) -0.0082(3)
O2 0.0374(11) 0.0306(11) 0.0306(10) -0.0068(8) -0.0053(8) -0.0133(9)
C2 0.195(8) 0.083(4) 0.066(4) 0.006(3) -0.019(4) 0.062(5)
Cl3 0.0198(3) 0.0220(3) 0.0838(6) -0.0249(4) -0.0082(3) 0.0013(2)
O3 0.0232(10) 0.0459(13) 0.0375(11) -0.0218(10) -0.0045(8) -0.0052(9)
C4 0.075(3) 0.094(4) 0.056(3) -0.016(3) 0.014(2) -0.030(3)
C5 0.0413(17) 0.050(2) 0.0405(17) -0.0260(15) -0.0015(14) -0.0066(14)
C6 0.050(2) 0.052(2) 0.0380(17) -0.0181(16) -0.0028(15) -0.0088(16)
C7 0.129(5) 0.082(4) 0.044(2) -0.025(2) 0.009(3) -0.021(3)
C8 0.098(4) 0.063(3) 0.066(3) -0.035(2) 0.004(3) -0.031(3)

loop_
_atom_type_symbol
_atom_type_description
_atom_type_scat_dispersion_real
_atom_type_scat_dispersion_imag
_atom_type_scat_source
C C 0.0033 0.0016 'International Tables Vol C Tables 4.2.6.8 and 6.1.1.4'
H H 0.0000 0.0000 'International Tables Vol C Tables 4.2.6.8 and 6.1.1.4'
O O 0.0106 0.0060 'International Tables Vol C Tables 4.2.6.8 and 6.1.1.4'
Cl Cl 0.1484 0.1585 'International Tables Vol C Tables 4.2.6.8 and 6.1.1.4'
Ce Ce -0.2486 2.6331 'International Tables Vol C Tables 4.2.6.8 and 6.1.1.4'

loop_
_geom_angle_atom_site_label_1
_geom_angle_atom_site_label_2
_geom_angle_atom_site_label_3
_geom_angle
_geom_angle_site_symmetry_1
_geom_angle_site_symmetry_3
O2 Ce1 O3 145.30(7) . .
O2 Ce1 O1 76.74(7) . .
O3 Ce1 O1 76.79(8) . .
O2 Ce1 Cl3 96.08(6) . .
O3 Ce1 Cl3 95.76(6) . .
O1 Ce1 Cl3 70.40(5) . .
O2 Ce1 Cl2 138.27(5) . .
O3 Ce1 Cl2 75.17(6) . .
O1 Ce1 Cl2 140.58(5) . .
Cl3 Ce1 Cl2 85.45(2) . .
O2 Ce1 Cl1 76.77(5) . .
O3 Ce1 Cl1 109.10(6) . .
O1 Ce1 Cl1 136.90(5) . .
Cl3 Ce1 Cl1 145.895(19) . .
Cl2 Ce1 Cl1 79.04(2) . .
O2 Ce1 Cl1 77.01(5) . 2_665
O3 Ce1 Cl1 72.75(5) . 2_665
O1 Ce1 Cl1 68.83(5) . 2_665
Cl3 Ce1 Cl1 139.158(19) . 2_665
Cl2 Ce1 Cl1 126.321(19) . 2_665
Cl1 Ce1 Cl1 72.473(19) . 2_665
O2 Ce1 Cl1 69.54(5) . 2_565
O3 Ce1 Cl1 145.15(5) . 2_565
O1 Ce1 Cl1 127.25(5) . 2_565
Cl3 Ce1 Cl1 74.152(19) . 2_565
Cl2 Ce1 Cl1 70.895(19) . 2_565
Cl1 Ce1 Cl1 72.112(18) . 2_565
Cl1 Ce1 Cl1 135.61(2) 2_665 2_565
Ce1 Cl1 Ce1 107.528(19) . 2_665
Ce1 Cl1 Ce1 107.888(18) . 2_565
Ce1 Cl1 Ce1 135.61(2) 2_665 2_565
O2 C1 C4 110.4(4) . .
O2 C1 C2 105.9(5) . .
C4 C1 C2 113.4(4) . .
C1 O2 Ce1 134.8(2) . .
C1 C2 C3 96.7(11) . .
C5 O3 Ce1 126.82(19) . .
O3 C5 C8 110.6(3) . .
O3 C5 C6 109.7(3) . .
C8 C5 C6 114.2(3) . .
C5 C6 C7 112.3(4) . .

loop_
_geom_bond_atom_site_label_1
_geom_bond_atom_site_label_2
_geom_bond_distance
_geom_bond_site_symmetry_2
Ce1 O2 2.460(2) .
Ce1 O3 2.462(2) .
Ce1 O1 2.494(2) .
Ce1 Cl3 2.7507(7) .
Ce1 Cl2 2.8027(7) .
Ce1 Cl1 2.8751(6) .
Ce1 Cl1 2.9899(6) 2_665
Ce1 Cl1 3.1828(6) 2_565
Cl1 Ce1 2.9898(6) 2_665
Cl1 Ce1 3.1828(6) 2_565
C1 O2 1.446(4) .
C1 C4 1.525(7) .
C1 C2 1.532(9) .
C2 C3 1.57(2) .
O3 C5 1.461(4) .
C5 C8 1.489(6) .
C5 C6 1.505(5) .
C6 C7 1.512(6) .
